data_2202607
loop_
_publ_author_name
'Camus, Fabrice'
'Norberg, Bernadette'
'Bourry, Anne'
'Aku\'e-G\'edu, Rufine'
'Rigo, Beno\^it'
'Durant, Fran\,cois'

_publ_section_title
8,8'-Dichloro-1,1',5,5'-tetrahydro-10,10'-bipyrrolo[1,2-<i>b</i>]isoquinoline-3,3'(2<i>H</i>,2'<i>H</i>)-dione
_journal_issue 7
_journal_name_full 'Acta Crystallographica Section E'
_journal_page_first o1002
_journal_page_last o1003
_journal_paper_doi 10.1107/S1600536803013436
_journal_volume 59
_journal_year 2003
_chemical_formula_iupac 'C24 H18 Cl2 N2 O2'
_chemical_formula_moiety 'C24 H18 Cl2 N2 O2'
_chemical_formula_sum 'C24 H18 Cl2 N2 O2'
_chemical_formula_weight 437.30
_chemical_name_systematic
;
8,8'-dichloro-1,1',5,5'-tetrahydro-10,10'-bipyrrolo[1,2-b]
isoquinolin-3,3'(2H,2'H)-dione
;
_space_group_IT_number 14
_symmetry_cell_setting monoclinic
_symmetry_space_group_name_Hall '-P 2ybc'
_symmetry_space_group_name_H-M 'P 1 21/c 1'
_atom_sites_solution_hydrogens geom
_atom_sites_solution_primary direct
_atom_sites_solution_secondary difmap
_audit_creation_method SHELXL-97
_cell_angle_alpha 90.00
_cell_angle_beta 92.79(3)
_cell_angle_gamma 90.00
_cell_formula_units_Z 4
_cell_length_a 8.1130(10)
_cell_length_b 12.0890(10)
_cell_length_c 20.181(2)
_cell_measurement_reflns_used 24
_cell_measurement_temperature 293(2)
_cell_measurement_theta_max 45
_cell_measurement_theta_min 32
_cell_volume 1977.0(4)
_computing_cell_refinement 'CAD-4 EXPRESS'
_computing_data_collection 'CAD-4 EXPRESS (Enraf-Nonius, 1992)'
_computing_data_reduction 'PLATON (Spek, 2003)'
_computing_molecular_graphics PLATON
_computing_publication_material SHELXL97
_computing_structure_refinement 'SHELXL97 (Sheldrick, 1997)'
_computing_structure_solution 'SIR97 (Altomare et al., 1997)'
_diffrn_ambient_temperature 293(2)
_diffrn_measured_fraction_theta_full 1.000
_diffrn_measured_fraction_theta_max 1.000
_diffrn_measurement_device_type 'Nonius CAD-4'
_diffrn_measurement_method \q/q2\q
_diffrn_radiation_monochromator graphite
_diffrn_radiation_source 'long fine-focus sealed tube'
_diffrn_radiation_type CuK\a
_diffrn_radiation_wavelength 1.54178
_diffrn_reflns_av_R_equivalents 0.0135
_diffrn_reflns_av_sigmaI/netI 0.0179
_diffrn_reflns_limit_h_max 2
_diffrn_reflns_limit_h_min -10
_diffrn_reflns_limit_k_max 14
_diffrn_reflns_limit_k_min 0
_diffrn_reflns_limit_l_max 24
_diffrn_reflns_limit_l_min -24
_diffrn_reflns_number 6211
_diffrn_reflns_theta_full 71.93
_diffrn_reflns_theta_max 71.93
_diffrn_reflns_theta_min 4.26
_diffrn_standards_decay_% 4
_diffrn_standards_interval_count 200
_diffrn_standards_interval_time 60
_diffrn_standards_number 3
_exptl_absorpt_coefficient_mu 3.157
_exptl_absorpt_correction_T_max 0.7431
_exptl_absorpt_correction_T_min 0.4315
_exptl_absorpt_correction_type analytical
_exptl_absorpt_process_details '(Alcock, 1970)'
_exptl_crystal_colour yellow
_exptl_crystal_density_diffrn 1.469
_exptl_crystal_density_method 'not measured'
_exptl_crystal_description Prism
_exptl_crystal_F_000 904
_exptl_crystal_size_max 0.32
_exptl_crystal_size_mid 0.16
_exptl_crystal_size_min 0.10
_refine_diff_density_max 0.639
_refine_diff_density_min -0.440
_refine_ls_extinction_method none
_refine_ls_goodness_of_fit_ref 1.037
_refine_ls_hydrogen_treatment constr
_refine_ls_matrix_type full
_refine_ls_number_parameters 271
_refine_ls_number_reflns 3864
_refine_ls_number_restraints 0
_refine_ls_restrained_S_all 1.037
_refine_ls_R_factor_all 0.0611
_refine_ls_R_factor_gt 0.0452
_refine_ls_shift/su_max 0.001
_refine_ls_shift/su_mean 0.000
_refine_ls_structure_factor_coef Fsqd
_refine_ls_weighting_details 'calc w = 1/[\s^2^(Fo^2^)+(0.066P)^2^+0.791P] where P = (Fo^2^+2Fc^2^)/3'
_refine_ls_weighting_scheme calc
_refine_ls_wR_factor_gt 0.1250
_refine_ls_wR_factor_ref 0.1351
_reflns_number_gt 3055
_reflns_number_total 3864
_reflns_threshold_expression I>2\s(I)
_cod_data_source_file dn6081.cif
_cod_data_source_block VI
_cod_original_sg_symbol_H-M 'P 21/c'
_cod_database_code 2202607
_cod_database_fobs_code 2202607

loop_
_symmetry_equiv_pos_as_xyz
'x, y, z'
'-x, y+1/2, -z+1/2'
'-x, -y, -z'
'x, -y-1/2, z-1/2'

loop_
_atom_site_label
_atom_site_fract_x
_atom_site_fract_y
_atom_site_fract_z
_atom_site_U_iso_or_equiv
_atom_site_adp_type
_atom_site_calc_flag
_atom_site_refinement_flags
_atom_site_occupancy
_atom_site_disorder_assembly
_atom_site_disorder_group
_atom_site_type_symbol
Cl34 0.38303(10) 0.75010(6) -0.13875(3) 0.0821(3) Uani d . 1 . . Cl
Cl14 -0.37369(10) 0.64263(7) 0.02067(4) 0.0923(3) Uani d . 1 . . Cl
O15 0.5730(3) 0.4899(2) 0.22826(13) 0.1124(8) Uani d . 1 . . O
O35 0.0581(3) 1.20184(14) 0.16812(10) 0.0787(5) Uani d . 1 . . O
N26 0.1280(2) 1.03773(13) 0.12151(9) 0.0501(4) Uani d . 1 . . N
N6 0.3809(3) 0.59217(15) 0.16983(10) 0.0641(5) Uani d . 1 . . N
C31 0.1943(3) 0.85067(15) 0.09537(10) 0.0467(5) Uani d . 1 . . C
C13 -0.0627(3) 0.67889(18) 0.06927(11) 0.0573(6) Uani d . 1 . . C
H13 -0.0828 0.7525 0.0582 0.069 Uiso calc R 1 . . H
C10 0.3516(3) 0.70229(17) 0.15084(11) 0.0548(5) Uani d . 1 . . C
C29 0.0640(4) 0.9102(2) 0.20386(12) 0.0676(6) Uani d . 1 . . C
H29A 0.1472 0.8824 0.2358 0.081 Uiso calc R 1 . . H
H29B -0.0281 0.8590 0.2013 0.081 Uiso calc R 1 . . H
C30 0.1345(3) 0.92567(16) 0.13695(10) 0.0486(5) Uani d . 1 . . C
C33 0.2857(3) 0.81184(17) -0.01868(11) 0.0518(5) Uani d . 1 . . C
H33 0.2830 0.7365 -0.0096 0.062 Uiso calc R 1 . . H
C21 0.3318(3) 0.84755(18) -0.07967(11) 0.0564(5) Uani d . 1 . . C
C12 0.0885(3) 0.64865(16) 0.09836(10) 0.0523(5) Uani d . 1 . . C
C32 0.2430(2) 0.88740(15) 0.02971(10) 0.0454(4) Uani d . 1 . . C
C11 0.2164(3) 0.73258(16) 0.11550(11) 0.0506(5) Uani d . 1 . . C
C23 0.2956(3) 1.03369(18) -0.04684(12) 0.0582(6) Uani d . 1 . . C
H23 0.2997 1.1089 -0.0564 0.070 Uiso calc R 1 . . H
C9 0.4932(3) 0.7706(2) 0.17792(13) 0.0671(6) Uani d . 1 . . C
H9A 0.4555 0.8264 0.2082 0.081 Uiso calc R 1 . . H
H9B 0.5485 0.8069 0.1423 0.081 Uiso calc R 1 . . H
C28 0.0071(4) 1.0261(2) 0.22320(13) 0.0738(7) Uani d . 1 . . C
H28A -0.1120 1.0286 0.2252 0.089 Uiso calc R 1 . . H
H28B 0.0562 1.0472 0.2661 0.089 Uiso calc R 1 . . H
C8 0.6083(4) 0.6891(3) 0.21414(14) 0.0778(8) Uani d . 1 . . C
H8A 0.7150 0.6878 0.1945 0.093 Uiso calc R 1 . . H
H8B 0.6238 0.7088 0.2606 0.093 Uiso calc R 1 . . H
C4 0.1176(3) 0.53706(17) 0.11382(12) 0.0614(6) Uani d . 1 . . C
C24 0.2457(3) 1.00078(16) 0.01429(10) 0.0479(5) Uani d . 1 . . C
C1 -0.1836(3) 0.6009(2) 0.05652(13) 0.0657(6) Uani d . 1 . . C
C3 -0.0082(4) 0.46050(18) 0.10093(14) 0.0756(8) Uani d . 1 . . C
H3 0.0100 0.3866 0.1117 0.091 Uiso calc R 1 . . H
C25 0.2023(3) 1.08603(17) 0.06466(13) 0.0627(6) Uani d . 1 . . C
H25A 0.3014 1.1256 0.0794 0.075 Uiso calc R 1 . . H
H25B 0.1262 1.1391 0.0440 0.075 Uiso calc R 1 . . H
C2 -0.1591(4) 0.4919(2) 0.07247(14) 0.0766(8) Uani d . 1 . . C
H2 -0.2424 0.4401 0.0643 0.092 Uiso calc R 1 . . H
C22 0.3397(3) 0.9586(2) -0.09461(12) 0.0631(6) Uani d . 1 . . C
H22 0.3738 0.9824 -0.1356 0.076 Uiso calc R 1 . . H
C5 0.2815(4) 0.5002(2) 0.14315(15) 0.0791(8) Uani d . 1 . . C
H5A 0.2641 0.4475 0.1784 0.095 Uiso calc R 1 . . H
H5B 0.3415 0.4628 0.1093 0.095 Uiso calc R 1 . . H
C27 0.0639(3) 1.10198(19) 0.16994(12) 0.0599(6) Uani d . 1 . . C
C7 0.5242(4) 0.5789(2) 0.20656(14) 0.0770(8) Uani d . 1 . . C

loop_
_atom_site_aniso_label
_atom_site_aniso_U_11
_atom_site_aniso_U_22
_atom_site_aniso_U_33
_atom_site_aniso_U_12
_atom_site_aniso_U_13
_atom_site_aniso_U_23
Cl34 0.1194(6) 0.0595(4) 0.0702(4) -0.0090(4) 0.0330(4) -0.0114(3)
Cl14 0.0816(5) 0.0773(5) 0.1172(6) -0.0204(4) -0.0026(4) -0.0196(4)
O15 0.1234(19) 0.0840(15) 0.1296(19) 0.0358(14) 0.0028(15) 0.0475(14)
O35 0.1103(15) 0.0419(9) 0.0839(12) 0.0167(9) 0.0054(11) -0.0100(8)
N26 0.0621(11) 0.0306(8) 0.0578(10) 0.0001(7) 0.0034(8) -0.0003(7)
N6 0.0870(14) 0.0412(10) 0.0650(11) 0.0135(9) 0.0146(10) 0.0150(9)
C31 0.0563(11) 0.0291(9) 0.0548(11) -0.0039(8) 0.0035(9) 0.0037(8)
C13 0.0756(15) 0.0349(10) 0.0624(13) -0.0069(10) 0.0141(11) -0.0043(9)
C10 0.0764(15) 0.0368(10) 0.0521(11) 0.0045(10) 0.0127(11) 0.0077(9)
C29 0.0916(18) 0.0515(13) 0.0610(13) -0.0030(12) 0.0182(12) 0.0006(11)
C30 0.0581(12) 0.0341(10) 0.0535(11) -0.0044(9) 0.0017(9) 0.0027(8)
C33 0.0646(13) 0.0317(10) 0.0597(12) -0.0056(9) 0.0081(10) 0.0020(9)
C21 0.0663(14) 0.0452(11) 0.0585(12) -0.0029(10) 0.0099(10) -0.0023(10)
C12 0.0766(15) 0.0292(9) 0.0529(11) -0.0050(9) 0.0196(10) 0.0004(8)
C32 0.0501(11) 0.0314(9) 0.0546(11) -0.0044(8) 0.0023(9) 0.0041(8)
C11 0.0710(14) 0.0288(9) 0.0527(11) -0.0008(9) 0.0114(10) 0.0043(8)
C23 0.0704(14) 0.0368(11) 0.0679(14) 0.0003(10) 0.0099(11) 0.0132(10)
C9 0.0784(17) 0.0569(14) 0.0657(14) 0.0038(12) -0.0001(12) 0.0064(11)
C28 0.0959(19) 0.0598(15) 0.0667(15) 0.0040(14) 0.0157(14) -0.0053(12)
C8 0.0796(18) 0.085(2) 0.0693(16) 0.0173(15) 0.0052(13) 0.0117(14)
C4 0.0948(18) 0.0296(10) 0.0618(13) 0.0015(11) 0.0240(12) 0.0024(9)
C24 0.0516(11) 0.0319(9) 0.0601(12) -0.0011(8) 0.0025(9) 0.0064(8)
C1 0.0800(16) 0.0491(13) 0.0693(14) -0.0145(12) 0.0174(12) -0.0132(11)
C3 0.124(2) 0.0275(10) 0.0779(16) -0.0110(13) 0.0325(17) -0.0016(10)
C25 0.0842(16) 0.0320(10) 0.0733(14) -0.0026(10) 0.0177(12) 0.0042(10)
C2 0.104(2) 0.0452(13) 0.0822(18) -0.0265(14) 0.0233(16) -0.0123(12)
C22 0.0798(16) 0.0524(13) 0.0581(13) -0.0046(11) 0.0138(11) 0.0115(11)
C5 0.114(2) 0.0333(11) 0.0918(19) 0.0117(13) 0.0237(17) 0.0100(12)
C27 0.0692(14) 0.0468(12) 0.0634(13) 0.0066(11) -0.0011(11) -0.0075(10)
C7 0.0917(19) 0.0699(17) 0.0709(16) 0.0243(15) 0.0178(14) 0.0227(13)

loop_
_atom_type_symbol
_atom_type_description
_atom_type_scat_dispersion_real
_atom_type_scat_dispersion_imag
_atom_type_scat_source
C C 0.0181 0.0091 'International Tables Vol C Tables 4.2.6.8 and 6.1.1.4'
H H 0.0000 0.0000 'International Tables Vol C Tables 4.2.6.8 and 6.1.1.4'
Cl Cl 0.3639 0.7018 'International Tables Vol C Tables 4.2.6.8 and 6.1.1.4'
N N 0.0311 0.0180 'International Tables Vol C Tables 4.2.6.8 and 6.1.1.4'
O O 0.0492 0.0322 'International Tables Vol C Tables 4.2.6.8 and 6.1.1.4'

loop_
_geom_angle_atom_site_label_1
_geom_angle_atom_site_label_2
_geom_angle_atom_site_label_3
_geom_angle
C27 N26 C30 113.82(18)
C27 N26 C25 121.64(18)
C30 N26 C25 123.98(18)
C7 N6 C10 113.0(2)
C7 N6 C5 123.6(2)
C10 N6 C5 122.6(2)
C30 C31 C32 118.74(17)
C30 C31 C11 121.21(18)
C32 C31 C11 120.02(17)
C1 C13 C12 120.5(2)
C1 C13 H13 119.7
C12 C13 H13 119.7
C11 C10 N6 122.2(2)
C11 C10 C9 130.0(2)
N6 C10 C9 107.9(2)
C30 C29 C28 104.35(19)
C30 C29 H29A 110.9
C28 C29 H29A 110.9
C30 C29 H29B 110.9
C28 C29 H29B 110.9
H29A C29 H29B 108.9
C31 C30 N26 121.93(19)
C31 C30 C29 129.98(19)
N26 C30 C29 108.08(18)
C21 C33 C32 120.66(19)
C21 C33 H33 119.7
C32 C33 H33 119.7
C33 C21 C22 121.3(2)
C33 C21 Cl34 119.05(17)
C22 C21 Cl34 119.61(18)
C13 C12 C4 119.0(2)
C13 C12 C11 121.01(18)
C4 C12 C11 120.0(2)
C33 C32 C24 118.49(19)
C33 C32 C31 121.39(17)
C24 C32 C31 120.12(18)
C10 C11 C12 119.13(19)
C10 C11 C31 119.6(2)
C12 C11 C31 121.2(2)
C24 C23 C22 122.2(2)
C24 C23 H23 118.9
C22 C23 H23 118.9
C10 C9 C8 105.2(2)
C10 C9 H9A 110.7
C8 C9 H9A 110.7
C10 C9 H9B 110.7
C8 C9 H9B 110.7
H9A C9 H9B 108.8
C27 C28 C29 105.6(2)
C27 C28 H28A 110.6
C29 C28 H28A 110.6
C27 C28 H28B 110.6
C29 C28 H28B 110.6
H28A C28 H28B 108.7
C7 C8 C9 105.1(2)
C7 C8 H8A 110.7
C9 C8 H8A 110.7
C7 C8 H8B 110.7
C9 C8 H8B 110.7
H8A C8 H8B 108.8
C3 C4 C12 119.0(3)
C3 C4 C5 120.3(2)
C12 C4 C5 120.7(2)
C23 C24 C32 119.3(2)
C23 C24 C25 119.84(18)
C32 C24 C25 120.83(19)
C2 C1 C13 121.5(3)
C2 C1 Cl14 119.4(2)
C13 C1 Cl14 119.1(2)
C2 C3 C4 121.5(2)
C2 C3 H3 119.3
C4 C3 H3 119.3
N26 C25 C24 112.39(17)
N26 C25 H25A 109.1
C24 C25 H25A 109.1
N26 C25 H25B 109.1
C24 C25 H25B 109.1
H25A C25 H25B 107.9
C1 C2 C3 118.6(2)
C1 C2 H2 120.7
C3 C2 H2 120.7
C21 C22 C23 118.0(2)
C21 C22 H22 121.0
C23 C22 H22 121.0
N6 C5 C4 112.52(19)
N6 C5 H5A 109.1
C4 C5 H5A 109.1
N6 C5 H5B 109.1
C4 C5 H5B 109.1
H5A C5 H5B 107.8
O35 C27 N26 124.1(2)
O35 C27 C28 128.2(2)
N26 C27 C28 107.72(19)
O15 C7 N6 123.7(3)
O15 C7 C8 127.4(3)
N6 C7 C8 108.9(2)

loop_
_geom_bond_atom_site_label_1
_geom_bond_atom_site_label_2
_geom_bond_site_symmetry_2
_geom_bond_distance
_geom_bond_publ_flag
Cl34 C21 . 1.741(2) ?
Cl14 C1 . 1.746(3) ?
O15 C7 . 1.220(3) ?
O35 C27 . 1.209(3) ?
N26 C27 . 1.370(3) ?
N26 C30 . 1.391(2) ?
N26 C25 . 1.445(3) ?
N6 C7 . 1.358(4) ?
N6 C10 . 1.402(3) ?
N6 C5 . 1.461(4) ?
C31 C30 . 1.342(3) ?
C31 C32 . 1.470(3) ?
C31 C11 . 1.493(3) ?
C13 C1 . 1.376(3) ?
C13 C12 . 1.383(3) ?
C13 H13 . 0.9300 ?
C10 C11 . 1.330(3) ?
C10 C9 . 1.496(3) ?
C29 C30 . 1.503(3) ?
C29 C28 . 1.531(4) ?
C29 H29A . 0.9700 ?
C29 H29B . 0.9700 ?
C33 C21 . 1.373(3) ?
C33 C32 . 1.393(3) ?
C33 H33 . 0.9300 ?
C21 C22 . 1.378(3) ?
C12 C4 . 1.402(3) ?
C12 C11 . 1.480(3) ?
C32 C24 . 1.406(3) ?
C23 C24 . 1.376(3) ?
C23 C22 . 1.384(3) ?
C23 H23 . 0.9300 ?
C9 C8 . 1.519(4) ?
C9 H9A . 0.9700 ?
C9 H9B . 0.9700 ?
C28 C27 . 1.502(4) ?
C28 H28A . 0.9700 ?
C28 H28B . 0.9700 ?
C8 C7 . 1.501(4) ?
C8 H8A . 0.9700 ?
C8 H8B . 0.9700 ?
C4 C3 . 1.392(4) ?
C4 C5 . 1.497(4) ?
C24 C25 . 1.502(3) ?
C1 C2 . 1.368(4) ?
C3 C2 . 1.380(4) ?
C3 H3 . 0.9300 ?
C25 H25A . 0.9700 ?
C25 H25B . 0.9700 ?
C2 H2 . 0.9300 ?
C22 H22 . 0.9300 ?
C5 H5A . 0.9700 ?
C5 H5B . 0.9700 ?

loop_
_geom_torsion_atom_site_label_1
_geom_torsion_atom_site_label_2
_geom_torsion_atom_site_label_3
_geom_torsion_atom_site_label_4
_geom_torsion
C7 N6 C10 C11 -178.9(2)
C5 N6 C10 C11 10.8(3)
C7 N6 C10 C9 0.4(3)
C5 N6 C10 C9 -169.9(2)
C32 C31 C30 N26 -4.5(3)
C11 C31 C30 N26 173.7(2)
C32 C31 C30 C29 174.7(2)
C11 C31 C30 C29 -7.1(4)
C27 N26 C30 C31 -179.7(2)
C25 N26 C30 C31 -8.2(3)
C27 N26 C30 C29 0.9(3)
C25 N26 C30 C29 172.5(2)
C28 C29 C30 C31 -176.2(2)
C28 C29 C30 N26 3.1(3)
C32 C33 C21 C22 1.0(4)
C32 C33 C21 Cl34 -179.65(17)
C1 C13 C12 C4 0.9(3)
C1 C13 C12 C11 -176.8(2)
C21 C33 C32 C24 1.0(3)
C21 C33 C32 C31 -179.6(2)
C30 C31 C32 C33 -171.6(2)
C11 C31 C32 C33 10.1(3)
C30 C31 C32 C24 7.7(3)
C11 C31 C32 C24 -170.5(2)
N6 C10 C11 C12 3.1(3)
C9 C10 C11 C12 -176.0(2)
N6 C10 C11 C31 -178.47(19)
C9 C10 C11 C31 2.4(4)
C13 C12 C11 C10 171.6(2)
C4 C12 C11 C10 -6.1(3)
C13 C12 C11 C31 -6.8(3)
C4 C12 C11 C31 175.52(19)
C30 C31 C11 C10 -82.9(3)
C32 C31 C11 C10 95.2(2)
C30 C31 C11 C12 95.5(3)
C32 C31 C11 C12 -86.4(3)
C11 C10 C9 C8 179.6(2)
N6 C10 C9 C8 0.4(3)
C30 C29 C28 C27 -5.6(3)
C10 C9 C8 C7 -0.9(3)
C13 C12 C4 C3 -1.6(3)
C11 C12 C4 C3 176.1(2)
C13 C12 C4 C5 177.9(2)
C11 C12 C4 C5 -4.5(3)
C22 C23 C24 C32 1.6(4)
C22 C23 C24 C25 178.8(2)
C33 C32 C24 C23 -2.2(3)
C31 C32 C24 C23 178.40(19)
C33 C32 C24 C25 -179.5(2)
C31 C32 C24 C25 1.1(3)
C12 C13 C1 C2 0.5(4)
C12 C13 C1 Cl14 179.24(17)
C12 C4 C3 C2 1.0(4)
C5 C4 C3 C2 -178.5(2)
C27 N26 C25 C24 -173.2(2)
C30 N26 C25 C24 15.9(3)
C23 C24 C25 N26 170.8(2)
C32 C24 C25 N26 -12.0(3)
C13 C1 C2 C3 -1.1(4)
Cl14 C1 C2 C3 -179.85(19)
C4 C3 C2 C1 0.4(4)
C33 C21 C22 C23 -1.7(4)
Cl34 C21 C22 C23 178.96(19)
C24 C23 C22 C21 0.4(4)
C7 N6 C5 C4 171.0(2)
C10 N6 C5 C4 -19.8(3)
C3 C4 C5 N6 -164.3(2)
C12 C4 C5 N6 16.3(3)
C30 N26 C27 O35 174.8(2)
C25 N26 C27 O35 3.0(4)
C30 N26 C27 C28 -4.7(3)
C25 N26 C27 C28 -176.5(2)
C29 C28 C27 O35 -173.1(3)
C29 C28 C27 N26 6.4(3)
C10 N6 C7 O15 179.8(3)
C5 N6 C7 O15 -10.0(4)
C10 N6 C7 C8 -0.9(3)
C5 N6 C7 C8 169.2(2)
C9 C8 C7 O15 -179.7(3)
C9 C8 C7 N6 1.1(3)

loop_
_cod_related_entry_id
_cod_related_entry_database
_cod_related_entry_code
1 ChemSpider 21131655
